data_4342459
loop_
_publ_author_name
'Tamm, Nadezhda B.'
'Yang, Shangfeng'
'Wei, Tao'
'Troyanov, Sergey I.'

_publ_section_title
;
 Five Isolated Pentagon Rule Isomers of Higher Fullerene C94 Captured as
 Chlorides and CF3 Derivatives: C94(34)Cl14, C94(61)Cl20, C94(133)Cl22,
 C94(42)(CF3)16, and C94(43)(CF3)18.
;
_journal_issue 6
_journal_name_full 'Inorganic chemistry'
_journal_page_first 2494
_journal_page_last 2496
_journal_paper_doi 10.1021/ic503118t
_journal_volume 54
_journal_year 2015
_chemical_formula_sum 'C121.26 H11.58 F54'
_chemical_formula_weight 2494.00
_space_group_crystal_system monoclinic
_space_group_IT_number 14
_space_group_name_Hall '-P 2yn'
_space_group_name_H-M_alt 'P 1 21/n 1'
_symmetry_space_group_name_Hall '-P 2yn'
_symmetry_space_group_name_H-M 'P 1 21/n 1'
_atom_sites_solution_hydrogens geom
_audit_creation_method SHELXL-2014/7
_cell_angle_alpha 90
_cell_angle_beta 91.513(10)
_cell_angle_gamma 90
_cell_formula_units_Z 4
_cell_length_a 14.4830(10)
_cell_length_b 27.830(2)
_cell_length_c 21.4660(10)
_cell_measurement_reflns_used 42000
_cell_measurement_temperature 100(2)
_cell_measurement_theta_max 32
_cell_measurement_theta_min 5
_cell_volume 8649.1(10)
_computing_cell_refinement XDS
_computing_data_collection XDS
_computing_data_reduction XDS
_computing_structure_refinement 'SHELXL-2014/7 (Sheldrick, 2014)'
_diffrn_ambient_temperature 100(2)
_diffrn_measured_fraction_theta_full 0.930
_diffrn_measured_fraction_theta_max 0.804
_diffrn_measurement_device_type MAR225
_diffrn_measurement_method CCD
_diffrn_radiation_type synchrotron
_diffrn_radiation_wavelength 0.88561
_diffrn_reflns_av_R_equivalents 0.0800
_diffrn_reflns_av_unetI/netI 0.0514
_diffrn_reflns_Laue_measured_fraction_full 0.930
_diffrn_reflns_Laue_measured_fraction_max 0.804
_diffrn_reflns_limit_h_max 15
_diffrn_reflns_limit_h_min -14
_diffrn_reflns_limit_k_max 34
_diffrn_reflns_limit_k_min -33
_diffrn_reflns_limit_l_max 26
_diffrn_reflns_limit_l_min -26
_diffrn_reflns_number 99233
_diffrn_reflns_point_group_measured_fraction_full 0.930
_diffrn_reflns_point_group_measured_fraction_max 0.804
_diffrn_reflns_theta_full 31.775
_diffrn_reflns_theta_max 36.070
_diffrn_reflns_theta_min 2.174
_diffrn_source 'BL 14.2 PSF, BESSY, Berlin, Germany'
_exptl_absorpt_coefficient_mu 0.339
_exptl_absorpt_correction_type none
_exptl_crystal_colour orange
_exptl_crystal_density_diffrn 1.915
_exptl_crystal_description plate
_exptl_crystal_F_000 4900.5
_exptl_crystal_size_max 0.030
_exptl_crystal_size_mid 0.020
_exptl_crystal_size_min 0.010
_refine_diff_density_max 0.387
_refine_diff_density_min -0.407
_refine_diff_density_rms 0.075
_refine_ls_extinction_method none
_refine_ls_goodness_of_fit_ref 1.025
_refine_ls_hydrogen_treatment constr
_refine_ls_matrix_type full
_refine_ls_number_parameters 1644
_refine_ls_number_reflns 17123
_refine_ls_number_restraints 0
_refine_ls_restrained_S_all 1.025
_refine_ls_R_factor_all 0.1036
_refine_ls_R_factor_gt 0.0573
_refine_ls_shift/su_max 0.000
_refine_ls_shift/su_mean 0.000
_refine_ls_structure_factor_coef Fsqd
_refine_ls_weighting_details 'w=1/[\s^2^(Fo^2^)+(0.0700P)^2^+8.5000P] where P=(Fo^2^+2Fc^2^)/3'
_refine_ls_weighting_scheme calc
_refine_ls_wR_factor_gt 0.1315
_refine_ls_wR_factor_ref 0.1464
_reflns_Friedel_coverage 0.000
_reflns_number_gt 11124
_reflns_number_total 17123
_reflns_threshold_expression 'I > 2\s(I)'
_cod_data_source_file ic503118t_si_004.cif
_cod_data_source_block 9443cf318
_cod_depositor_comments 'Adding full bibliography for 4342459--4342463.cif.'
_cod_database_code 4342459
_shelx_shelxl_version_number 2014/7
_shelx_space_group_comment
;
The symmetry employed for this shelxl refinement is uniquely defined
by the following loop, which should always be used as a source of
symmetry information in preference to the above space-group names.
They are only intended as comments.
;
_shelx_estimated_absorpt_t_min 0.994
_shelx_estimated_absorpt_t_max 0.998

loop_
_space_group_symop_operation_xyz
'x, y, z'
'-x+1/2, y+1/2, -z+1/2'
'-x, -y, -z'
'x-1/2, -y-1/2, z-1/2'

loop_
_atom_site_label
_atom_site_type_symbol
_atom_site_fract_x
_atom_site_fract_y
_atom_site_fract_z
_atom_site_U_iso_or_equiv
_atom_site_adp_type
_atom_site_occupancy
_atom_site_site_symmetry_order
_atom_site_calc_flag
_atom_site_refinement_flags_posn
_atom_site_refinement_flags_adp
_atom_site_refinement_flags_occupancy
_atom_site_disorder_assembly
_atom_site_disorder_group
F1 F 0.89734(16) 0.63121(7) 0.49697(9) 0.0395(5) Uani 1 1 d . . . . .
F2 F 0.88771(15) 0.68398(7) 0.42432(9) 0.0356(5) Uani 1 1 d . . . . .
F3 F 1.01906(15) 0.66882(7) 0.46771(9) 0.0371(5) Uani 1 1 d . . . . .
F4 F 1.03792(16) 0.61193(7) 0.57628(9) 0.0390(5) Uani 1 1 d . . . . .
F5 F 0.90925(15) 0.58825(7) 0.61454(10) 0.0367(5) Uani 1 1 d . . . . .
F6 F 1.03289(15) 0.58828(7) 0.67120(9) 0.0375(5) Uani 1 1 d . . . . .
F7 F 1.14698(15) 0.76776(8) 0.44632(9) 0.0369(5) Uani 1 1 d . . . . .
F8 F 1.01661(15) 0.75742(8) 0.39801(9) 0.0379(5) Uani 1 1 d . . . . .
F9 F 1.08118(15) 0.82665(7) 0.39828(9) 0.0371(5) Uani 1 1 d . . . . .
F10 F 0.70060(15) 0.68874(7) 0.45353(9) 0.0342(5) Uani 1 1 d . . . . .
F11 F 0.62386(15) 0.75505(8) 0.44614(9) 0.0362(5) Uani 1 1 d . . . . .
F12 F 0.75138(15) 0.74723(8) 0.39884(9) 0.0361(5) Uani 1 1 d . . . . .
F13 F 0.74548(15) 0.59399(7) 0.71530(9) 0.0350(5) Uani 1 1 d . . . . .
F14 F 0.88325(16) 0.58268(7) 0.75044(10) 0.0393(5) Uani 1 1 d . . . . .
F15 F 0.77550(16) 0.60075(7) 0.81361(9) 0.0373(5) Uani 1 1 d . . . . .
F16 F 1.23663(15) 0.67796(7) 0.76714(9) 0.0357(5) Uani 1 1 d . . . . .
F17 F 1.19389(15) 0.63982(7) 0.68374(9) 0.0359(5) Uani 1 1 d . . . . .
F18 F 1.13286(15) 0.62329(7) 0.77130(9) 0.0357(5) Uani 1 1 d . . . . .
F19 F 1.30384(15) 0.72212(7) 0.66781(9) 0.0352(5) Uani 1 1 d . . . . .
F20 F 1.33499(15) 0.75613(8) 0.75603(9) 0.0372(5) Uani 1 1 d . . . . .
F21 F 1.35806(15) 0.79397(7) 0.67048(10) 0.0373(5) Uani 1 1 d . . . . .
F22 F 1.32742(15) 0.85706(7) 0.56511(10) 0.0366(5) Uani 1 1 d . . . . .
F23 F 1.28490(15) 0.78651(7) 0.53711(10) 0.0355(5) Uani 1 1 d . . . . .
F24 F 1.24327(15) 0.84801(8) 0.48232(9) 0.0376(5) Uani 1 1 d . . . . .
F25 F 0.90236(15) 0.85307(8) 0.37641(9) 0.0359(5) Uani 1 1 d . . . . .
F26 F 0.75866(15) 0.84263(8) 0.39501(9) 0.0376(5) Uani 1 1 d . . . . .
F27 F 0.82267(16) 0.91068(7) 0.41515(9) 0.0392(5) Uani 1 1 d . . . . .
F28 F 0.54956(16) 0.70287(8) 0.52993(10) 0.0418(5) Uani 1 1 d . . . . .
F29 F 0.47483(16) 0.71515(8) 0.61291(9) 0.0398(5) Uani 1 1 d . . . . .
F30 F 0.47539(16) 0.76926(8) 0.54169(10) 0.0434(5) Uani 1 1 d . . . . .
F31 F 0.49375(16) 0.68483(8) 0.75031(11) 0.0456(6) Uani 1 1 d . . . . .
F32 F 0.55946(17) 0.64586(8) 0.67709(10) 0.0449(6) Uani 1 1 d . . . . .
F33 F 0.60303(15) 0.63558(7) 0.77223(9) 0.0373(5) Uani 1 1 d . . . . .
F34 F 0.92683(17) 0.63026(7) 0.87691(10) 0.0442(6) Uani 1 1 d . . . . .
F35 F 1.06638(16) 0.65683(7) 0.87511(9) 0.0390(5) Uani 1 1 d . . . . .
F36 F 0.96681(16) 0.69243(8) 0.93121(9) 0.0380(5) Uani 1 1 d . . . . .
F37 F 1.33419(16) 0.84178(8) 0.79810(10) 0.0424(5) Uani 1 1 d . . . . .
F38 F 1.31237(16) 0.91506(8) 0.77108(10) 0.0465(6) Uani 1 1 d . . . . .
F39 F 1.25222(16) 0.88781(8) 0.85406(9) 0.0425(5) Uani 1 1 d . . . . .
F40 F 1.25053(15) 0.94528(8) 0.56130(9) 0.0367(5) Uani 1 1 d . . . . .
F41 F 1.19578(16) 0.99617(7) 0.62537(11) 0.0438(6) Uani 1 1 d . . . . .
F42 F 1.30297(16) 0.94779(8) 0.65592(10) 0.0441(6) Uani 1 1 d . . . . .
F43 F 1.16233(16) 1.02067(7) 0.76906(10) 0.0395(5) Uani 1 1 d . . . . .
F44 F 1.05406(16) 1.05895(7) 0.81464(10) 0.0402(5) Uani 1 1 d . . . . .
F45 F 1.07125(16) 1.06681(7) 0.71592(10) 0.0408(5) Uani 1 1 d . . . . .
F46 F 0.92711(15) 1.02917(7) 0.53669(9) 0.0360(5) Uani 1 1 d . . . . .
F47 F 0.81746(16) 1.06356(7) 0.58553(10) 0.0399(5) Uani 1 1 d . . . . .
F48 F 0.95849(16) 1.07216(7) 0.61738(10) 0.0411(5) Uani 1 1 d . . . . .
F49 F 0.49407(16) 0.91426(9) 0.83351(11) 0.0466(6) Uani 1 1 d . . . . .
F50 F 0.56061(16) 0.98152(7) 0.85638(10) 0.0419(5) Uani 1 1 d . . . . .
F51 F 0.57125(16) 0.92201(8) 0.92008(9) 0.0416(5) Uani 1 1 d . . . . .
F52 F 0.84108(16) 0.87461(8) 1.01190(9) 0.0410(5) Uani 1 1 d . . . . .
F53 F 0.77202(18) 0.80838(8) 0.98887(9) 0.0450(6) Uani 1 1 d . . . . .
F54 F 0.69615(16) 0.87476(9) 0.98912(9) 0.0442(6) Uani 1 1 d . . . . .
C1 C 1.0023(2) 0.72820(11) 0.56325(14) 0.0244(7) Uani 1 1 d . . . . .
C2 C 0.9135(2) 0.71362(11) 0.52870(14) 0.0259(7) Uani 1 1 d . . . . .
C3 C 0.8429(2) 0.70018(11) 0.57733(14) 0.0254(7) Uani 1 1 d . . . . .
C4 C 0.8651(2) 0.67942(11) 0.63508(15) 0.0260(7) Uani 1 1 d . . . . .
C5 C 0.9652(2) 0.66524(11) 0.64789(15) 0.0261(7) Uani 1 1 d . . . . .
C6 C 1.0267(2) 0.70351(12) 0.61747(15) 0.0265(7) Uani 1 1 d . . . . .
C7 C 1.0945(3) 0.72088(11) 0.65833(15) 0.0274(7) Uani 1 1 d . . . . .
C8 C 1.1422(2) 0.76310(12) 0.64524(15) 0.0260(7) Uani 1 1 d . . . . .
C9 C 1.1213(2) 0.78756(12) 0.58994(15) 0.0262(7) Uani 1 1 d . . . . .
C10 C 1.0505(2) 0.77018(12) 0.54897(15) 0.0268(7) Uani 1 1 d . . . . .
C11 C 1.0140(3) 0.80124(12) 0.49405(15) 0.0269(8) Uani 1 1 d . . . . .
C12 C 0.9097(2) 0.79713(12) 0.48608(14) 0.0259(7) Uani 1 1 d . . . . .
C13 C 0.8649(3) 0.75757(12) 0.50034(14) 0.0262(7) Uani 1 1 d . . . . .
C14 C 0.7615(2) 0.75633(12) 0.51008(15) 0.0262(7) Uani 1 1 d . . . . .
C15 C 0.7586(2) 0.72295(11) 0.56695(14) 0.0255(7) Uani 1 1 d . . . . .
C16 C 0.6930(2) 0.72510(11) 0.61367(14) 0.0249(7) Uani 1 1 d . . . . .
C17 C 0.7126(2) 0.70283(11) 0.67124(15) 0.0263(7) Uani 1 1 d . . . . .
C18 C 0.7994(2) 0.68075(11) 0.68215(15) 0.0257(7) Uani 1 1 d . . . . .
C19 C 0.8307(3) 0.66420(12) 0.74839(15) 0.0273(7) Uani 1 1 d . . . . .
C20 C 0.9321(3) 0.67526(12) 0.76094(15) 0.0294(8) Uani 1 1 d . . . . .
C21 C 0.9929(3) 0.67418(11) 0.71599(15) 0.0281(8) Uani 1 1 d . . . . .
C22 C 1.0881(3) 0.69742(12) 0.72298(15) 0.0279(8) Uani 1 1 d . . . . .
C23 C 1.0876(3) 0.73860(12) 0.77013(15) 0.0271(7) Uani 1 1 d . . . . .
C24 C 1.1455(2) 0.77788(12) 0.75804(15) 0.0271(7) Uani 1 1 d . . . . .
C25 C 1.2011(3) 0.78486(12) 0.69866(15) 0.0287(8) Uani 1 1 d . . . . .
C26 C 1.2012(2) 0.83992(12) 0.69497(15) 0.0262(7) Uani 1 1 d . . . . .
C27 C 1.1866(2) 0.86254(12) 0.64155(15) 0.0272(7) Uani 1 1 d . . . . .
C28 C 1.1677(2) 0.83704(12) 0.57935(15) 0.0274(7) Uani 1 1 d . . . . .
C29 C 1.0933(2) 0.86953(12) 0.55166(14) 0.0266(7) Uani 1 1 d . . . . .
C30 C 1.0234(3) 0.85319(11) 0.51324(14) 0.0265(7) Uani 1 1 d . . . . .
C31 C 0.9389(2) 0.87710(12) 0.51099(14) 0.0256(7) Uani 1 1 d . . . . .
C32 C 0.8624(3) 0.84645(12) 0.48286(14) 0.0271(7) Uani 1 1 d . . . . .
C33 C 0.7766(2) 0.84761(12) 0.52254(14) 0.0256(7) Uani 1 1 d . . . . .
C34 C 0.7256(2) 0.80568(12) 0.53026(14) 0.0263(7) Uani 1 1 d . . . . .
C35 C 0.6515(2) 0.80528(12) 0.57008(15) 0.0270(7) Uani 1 1 d . . . . .
C36 C 0.6122(2) 0.76017(12) 0.60289(15) 0.0277(7) Uani 1 1 d . . . . .
C37 C 0.5860(2) 0.78256(12) 0.66444(15) 0.0269(7) Uani 1 1 d . . . . .
C38 C 0.5997(2) 0.75962(12) 0.71955(15) 0.0268(7) Uani 1 1 d . . . . .
C39 C 0.6454(3) 0.71019(12) 0.72546(15) 0.0278(7) Uani 1 1 d . . . . .
C40 C 0.7020(3) 0.71773(12) 0.78482(15) 0.0271(7) Uani 1 1 d . . . . .
C41 C 0.7863(3) 0.69756(12) 0.79493(15) 0.0284(8) Uani 1 1 d . . . . .
C42 C 0.8529(3) 0.72186(12) 0.83270(15) 0.0287(8) Uani 1 1 d . . . . .
C43 C 0.9491(3) 0.70265(12) 0.82195(14) 0.0277(8) Uani 1 1 d . . . . .
C44 C 1.0183(3) 0.74352(12) 0.81333(15) 0.0290(8) Uani 1 1 d . . . . .
C45 C 1.0021(3) 0.78845(12) 0.84310(14) 0.0271(7) Uani 1 1 d . . . . .
C46 C 1.0612(2) 0.82818(12) 0.83041(14) 0.0265(7) Uani 1 1 d . . . . .
C47 C 1.1333(2) 0.82073(12) 0.78860(15) 0.0264(7) Uani 1 1 d . . . . .
C48 C 1.1844(2) 0.86254(12) 0.75799(15) 0.0268(7) Uani 1 1 d . . . . .
C49 C 1.1215(3) 0.90581(12) 0.75288(15) 0.0276(7) Uani 1 1 d . . . . .
C50 C 1.1063(2) 0.92950(11) 0.69876(15) 0.0261(7) Uani 1 1 d . . . . .
C51 C 1.1523(3) 0.91470(12) 0.63920(15) 0.0280(8) Uani 1 1 d . . . . .
C52 C 1.0797(2) 0.91022(11) 0.58739(14) 0.0246(7) Uani 1 1 d . . . . .
C53 C 0.9955(3) 0.93419(11) 0.58735(15) 0.0269(7) Uani 1 1 d . . . . .
C54 C 0.9223(2) 0.91665(11) 0.54869(14) 0.0249(7) Uani 1 1 d . . . . .
C55 C 0.8268(2) 0.92740(12) 0.56515(14) 0.0255(7) Uani 1 1 d . . . . .
C56 C 0.7576(3) 0.89002(12) 0.55751(14) 0.0273(7) Uani 1 1 d . . . . .
C57 C 0.6816(3) 0.88911(12) 0.59912(15) 0.0283(8) Uani 1 1 d . . . . .
C58 C 0.6314(2) 0.84636(12) 0.60434(15) 0.0274(7) Uani 1 1 d . . . . .
C59 C 0.5892(2) 0.83339(12) 0.66248(15) 0.0275(7) Uani 1 1 d . . . . .
C60 C 0.6003(2) 0.86220(12) 0.71520(15) 0.0276(7) Uani 1 1 d . . . . .
C61 C 0.6163(3) 0.83820(12) 0.77421(15) 0.0285(8) Uani 1 1 d . . . . .
C62 C 0.6187(3) 0.78799(12) 0.77365(15) 0.0286(8) Uani 1 1 d . . . . .
C63 C 0.6830(3) 0.76276(12) 0.81241(15) 0.0283(8) Uani 1 1 d . . . . .
C64 C 0.7472(3) 0.78716(12) 0.85048(15) 0.0285(8) Uani 1 1 d . . . . .
C65 C 0.8363(3) 0.76598(12) 0.85934(14) 0.0270(7) Uani 1 1 d . . . . .
C66 C 0.9151(3) 0.79788(12) 0.87318(14) 0.0273(8) Uani 1 1 d . . . . .
C67 C 0.8966(3) 0.84320(12) 0.89344(14) 0.0281(8) Uani 1 1 d . . . . .
C68 C 0.9573(3) 0.88266(12) 0.88170(14) 0.0287(8) Uani 1 1 d . . . . .
C69 C 1.0356(3) 0.87663(12) 0.84588(14) 0.0278(7) Uani 1 1 d . . . . .
C70 C 1.0638(3) 0.91607(12) 0.80717(15) 0.0274(7) Uani 1 1 d . . . . .
C71 C 1.0143(3) 0.95828(12) 0.80776(15) 0.0293(8) Uani 1 1 d . . . . .
C72 C 1.0082(3) 0.99287(12) 0.75140(15) 0.0295(8) Uani 1 1 d . . . . .
C73 C 1.0314(3) 0.96557(11) 0.69249(15) 0.0272(8) Uani 1 1 d . . . . .
C74 C 0.9777(3) 0.96779(11) 0.63931(15) 0.0266(7) Uani 1 1 d . . . . .
C75 C 0.8880(3) 0.99616(12) 0.63427(15) 0.0278(8) Uani 1 1 d . . . . .
C76 C 0.8120(2) 0.96348(12) 0.60660(15) 0.0267(7) Uani 1 1 d . . . . .
C77 C 0.7353(3) 0.96286(12) 0.64753(15) 0.0289(8) Uani 1 1 d . . . . .
C78 C 0.6744(2) 0.92374(12) 0.64842(15) 0.0274(7) Uani 1 1 d . . . . .
C79 C 0.6344(2) 0.91068(12) 0.70734(15) 0.0278(7) Uani 1 1 d . . . . .
C80 C 0.6578(2) 0.93779(12) 0.76004(15) 0.0280(7) Uani 1 1 d . . . . .
C81 C 0.6577(3) 0.91740(12) 0.82706(15) 0.0301(8) Uani 1 1 d . . . . .
C82 C 0.6660(3) 0.86258(12) 0.82521(15) 0.0278(8) Uani 1 1 d . . . . .
C83 C 0.7295(3) 0.83791(12) 0.86145(14) 0.0277(8) Uani 1 1 d . . . . .
C84 C 0.7990(3) 0.86255(12) 0.90597(15) 0.0299(8) Uani 1 1 d . . . . .
C85 C 0.8097(3) 0.91561(12) 0.88862(15) 0.0310(8) Uani 1 1 d . . . . .
C86 C 0.9055(3) 0.92614(12) 0.88141(15) 0.0287(8) Uani 1 1 d . . . . .
C87 C 0.9341(3) 0.96364(12) 0.84351(15) 0.0282(8) Uani 1 1 d . . . . .
C88 C 0.8670(3) 0.99183(12) 0.80994(15) 0.0299(8) Uani 1 1 d . . . . .
C89 C 0.9061(3) 1.00644(12) 0.75166(15) 0.0294(8) Uani 1 1 d . . . . .
C90 C 0.8523(3) 1.00639(11) 0.69902(15) 0.0292(8) Uani 1 1 d . . . . .
C91 C 0.7586(3) 0.98984(12) 0.70132(15) 0.0290(8) Uani 1 1 d . . . . .
C92 C 0.7198(3) 0.97654(12) 0.75769(15) 0.0288(8) Uani 1 1 d . . . . .
C93 C 0.7747(3) 0.97894(12) 0.81382(15) 0.0303(8) Uani 1 1 d . . . . .
C94 C 0.7455(3) 0.94063(12) 0.85437(15) 0.0296(8) Uani 1 1 d . . . . .
C95 C 0.9293(3) 0.67378(12) 0.47859(15) 0.0298(8) Uani 1 1 d . . . . .
C96 C 0.9869(3) 0.61269(12) 0.62735(16) 0.0309(8) Uani 1 1 d . . . . .
C97 C 1.0648(3) 0.78856(12) 0.43316(15) 0.0280(8) Uani 1 1 d . . . . .
C98 C 0.7086(3) 0.73656(13) 0.45137(15) 0.0292(8) Uani 1 1 d . . . . .
C99 C 0.8079(3) 0.60999(12) 0.75742(15) 0.0300(8) Uani 1 1 d . . . . .
C100 C 1.1639(3) 0.65918(13) 0.73644(16) 0.0325(8) Uani 1 1 d . . . . .
C101 C 1.3010(3) 0.76369(12) 0.69895(16) 0.0300(8) Uani 1 1 d . . . . .
C102 C 1.2569(3) 0.83222(12) 0.54030(15) 0.0294(8) Uani 1 1 d . . . . .
C103 C 0.8361(3) 0.86326(13) 0.41634(15) 0.0296(8) Uani 1 1 d . . . . .
C104 C 0.5271(3) 0.73664(13) 0.57077(16) 0.0316(8) Uani 1 1 d . . . . .
C105 C 0.5738(3) 0.66841(13) 0.73107(16) 0.0322(8) Uani 1 1 d . . . . .
C106 C 0.9783(3) 0.67014(12) 0.87677(16) 0.0318(8) Uani 1 1 d . . . . .
C107 C 1.2722(3) 0.87687(12) 0.79587(16) 0.0315(8) Uani 1 1 d . . . . .
C108 C 1.2268(3) 0.95160(12) 0.62077(16) 0.0314(8) Uani 1 1 d . . . . .
C109 C 1.0749(3) 1.03542(12) 0.76241(16) 0.0315(8) Uani 1 1 d . . . . .
C110 C 0.8985(3) 1.04134(12) 0.59360(16) 0.0312(8) Uani 1 1 d . . . . .
C111 C 0.5699(3) 0.93372(14) 0.85977(17) 0.0355(9) Uani 1 1 d . . . . .
C112 C 0.7762(3) 0.85488(13) 0.97490(16) 0.0336(8) Uani 1 1 d . . . . .
C113 C 0.5057(5) 0.9904(2) 0.4355(3) 0.0756(16) Uani 1 1 d . . . . .
C114 C 0.5144(5) 1.0369(2) 0.4583(3) 0.0823(18) Uani 1 1 d . . . . .
H114 H 0.5248 1.0627 0.4304 0.099 Uiso 1 1 calc R U . . .
C115 C 0.4919(5) 0.9542(2) 0.4790(3) 0.097(2) Uani 1 1 d . . . . .
H115 H 0.4866 0.9220 0.4647 0.116 Uiso 1 1 calc R U . . .
C116 C 0.5110(5) 0.9808(2) 0.3663(3) 0.097(2) Uani 1 1 d . . . . .
H11A H 0.5178 1.0113 0.3440 0.145 Uiso 1 1 calc R U . . .
H11B H 0.4544 0.9647 0.3516 0.145 Uiso 1 1 calc R U . . .
H11C H 0.5644 0.9602 0.3584 0.145 Uiso 1 1 calc R U . . .
C117 C 0.0763(10) 0.9672(5) 0.0078(6) 0.096(4) Uani 0.685(6) 1 d . . P A 1
C118 C -0.0065(9) 0.9589(4) 0.0355(4) 0.090(4) Uani 0.685(6) 1 d . . P A 1
H118 H -0.0129 0.9309 0.0604 0.108 Uiso 0.685(6) 1 calc R U P A 1
C119 C -0.0783(9) 0.9887(5) 0.0289(4) 0.087(3) Uani 0.685(6) 1 d . . P A 1
H119 H -0.1337 0.9808 0.0492 0.104 Uiso 0.685(6) 1 calc R U P A 1
C120 C 0.1536(19) 0.9331(9) 0.0175(13) 0.204(16) Uani 0.685(6) 1 d . . P A 1
H12A H 0.1646 0.9281 0.0623 0.306 Uiso 0.685(6) 1 calc R U P A 1
H12B H 0.2095 0.9463 -0.0008 0.306 Uiso 0.685(6) 1 calc R U P A 1
H12C H 0.1381 0.9024 -0.0024 0.306 Uiso 0.685(6) 1 calc R U P A 1
C121 C 0.2676(12) 0.9945(6) -0.0440(7) 0.059(4) Uani 0.315(6) 1 d . . P A 2
C122 C 0.1747(13) 0.9972(5) -0.0618(7) 0.059(5) Uani 0.315(6) 1 d . . P A 2
H122 H 0.1580 1.0151 -0.0981 0.071 Uiso 0.315(6) 1 calc R U P A 2
C123 C 0.1036(13) 0.9746(7) -0.0281(8) 0.049(4) Uani 0.315(6) 1 d . . P A 2
H123 H 0.0400 0.9795 -0.0379 0.059 Uiso 0.315(6) 1 calc R U P A 2
C124 C 0.135(2) 0.9436(8) 0.0217(9) 0.051(6) Uani 0.315(6) 1 d . . P A 2
C125 C 0.2200(15) 0.9447(6) 0.0412(8) 0.064(5) Uani 0.315(6) 1 d . . P A 2
H125 H 0.2376 0.9290 0.0790 0.077 Uiso 0.315(6) 1 calc R U P A 2
C126 C 0.2869(13) 0.9691(6) 0.0066(8) 0.068(5) Uani 0.315(6) 1 d . . P A 2
H126 H 0.3495 0.9671 0.0205 0.082 Uiso 0.315(6) 1 calc R U P A 2
C127 C 0.3402(14) 1.0178(7) -0.0805(9) 0.085(7) Uani 0.315(6) 1 d . . P A 2
H12D H 0.4011 1.0097 -0.0624 0.128 Uiso 0.315(6) 1 calc R U P A 2
H12E H 0.3317 1.0527 -0.0796 0.128 Uiso 0.315(6) 1 calc R U P A 2
H12F H 0.3361 1.0065 -0.1237 0.128 Uiso 0.315(6) 1 calc R U P A 2
C128 C 0.0560(16) 0.9182(6) 0.0552(8) 0.076(6) Uani 0.315(6) 1 d . . P A 2
H12G H 0.0568 0.9278 0.0991 0.114 Uiso 0.315(6) 1 calc R U P A 2
H12H H 0.0643 0.8833 0.0523 0.114 Uiso 0.315(6) 1 calc R U P A 2
H12I H -0.0033 0.9271 0.0355 0.114 Uiso 0.315(6) 1 calc R U P A 2

loop_
_atom_site_aniso_label
_atom_site_aniso_U_11
_atom_site_aniso_U_22
_atom_site_aniso_U_33
_atom_site_aniso_U_23
_atom_site_aniso_U_13
_atom_site_aniso_U_12
F1 0.0593(16) 0.0228(11) 0.0368(11) -0.0047(9) 0.0087(10) -0.0042(9)
F2 0.0484(14) 0.0340(11) 0.0243(10) -0.0056(8) -0.0004(9) 0.0032(9)
F3 0.0396(15) 0.0353(12) 0.0366(11) -0.0108(9) 0.0053(9) 0.0049(9)
F4 0.0568(16) 0.0270(11) 0.0339(11) -0.0032(9) 0.0125(10) 0.0037(9)
F5 0.0443(15) 0.0219(10) 0.0439(12) -0.0018(9) -0.0004(9) -0.0026(9)
F6 0.0485(15) 0.0240(11) 0.0400(12) 0.0030(9) -0.0016(9) 0.0056(9)
F7 0.0409(14) 0.0416(12) 0.0286(10) -0.0017(9) 0.0073(9) 0.0118(10)
F8 0.0472(15) 0.0378(12) 0.0291(10) -0.0115(9) 0.0075(9) -0.0061(10)
F9 0.0520(15) 0.0303(11) 0.0296(10) 0.0027(8) 0.0146(9) 0.0006(9)
F10 0.0426(14) 0.0279(11) 0.0321(10) -0.0051(8) -0.0002(9) -0.0017(9)
F11 0.0356(14) 0.0397(12) 0.0330(11) -0.0060(9) -0.0026(9) 0.0058(9)
F12 0.0475(15) 0.0396(12) 0.0214(10) -0.0010(8) 0.0046(8) -0.0006(9)
F13 0.0466(14) 0.0249(10) 0.0334(11) 0.0000(8) -0.0018(9) -0.0072(9)
F14 0.0465(15) 0.0220(10) 0.0494(13) 0.0054(9) 0.0044(10) -0.0007(9)
F15 0.0574(15) 0.0259(11) 0.0288(10) 0.0040(8) 0.0057(9) -0.0079(9)
F16 0.0387(14) 0.0299(11) 0.0382(11) 0.0036(9) -0.0050(9) 0.0000(9)
F17 0.0450(14) 0.0266(11) 0.0362(11) -0.0007(9) 0.0031(9) 0.0055(9)
F18 0.0453(14) 0.0233(10) 0.0386(11) 0.0094(9) 0.0010(9) 0.0022(9)
F19 0.0391(14) 0.0267(11) 0.0399(11) -0.0020(9) 0.0040(9) 0.0054(9)
F20 0.0406(14) 0.0347(12) 0.0360(11) 0.0018(9) -0.0064(9) 0.0045(9)
F21 0.0348(14) 0.0301(11) 0.0473(12) 0.0051(9) 0.0067(9) -0.0008(9)
F22 0.0348(14) 0.0334(11) 0.0419(12) -0.0050(9) 0.0086(9) -0.0068(9)
F23 0.0360(14) 0.0254(11) 0.0454(12) -0.0023(9) 0.0094(9) 0.0037(8)
F24 0.0402(14) 0.0432(13) 0.0298(11) 0.0056(9) 0.0096(9) 0.0036(9)
F25 0.0431(14) 0.0416(12) 0.0233(10) 0.0023(9) 0.0084(8) 0.0020(9)
F26 0.0374(14) 0.0462(13) 0.0291(10) 0.0064(9) -0.0035(9) -0.0058(10)
F27 0.0616(16) 0.0277(11) 0.0283(10) 0.0048(8) -0.0002(9) 0.0080(10)
F28 0.0399(14) 0.0483(14) 0.0374(12) -0.0145(10) 0.0018(9) -0.0069(10)
F29 0.0438(15) 0.0426(13) 0.0333(11) 0.0013(9) 0.0070(9) -0.0131(10)
F30 0.0372(15) 0.0469(14) 0.0457(13) 0.0119(10) -0.0051(10) -0.0014(10)
F31 0.0368(15) 0.0332(12) 0.0675(15) 0.0074(11) 0.0172(11) -0.0038(10)
F32 0.0603(17) 0.0411(13) 0.0334(11) -0.0018(9) 0.0014(10) -0.0224(11)
F33 0.0457(14) 0.0290(11) 0.0373(11) 0.0084(9) 0.0032(9) -0.0071(9)
F34 0.0635(16) 0.0269(11) 0.0416(12) 0.0149(9) -0.0095(10) -0.0159(10)
F35 0.0504(16) 0.0319(11) 0.0347(11) 0.0077(9) -0.0028(9) 0.0061(10)
F36 0.0544(15) 0.0372(12) 0.0224(10) 0.0046(8) 0.0000(9) -0.0017(10)
F37 0.0408(15) 0.0395(13) 0.0464(13) -0.0031(10) -0.0088(10) 0.0068(10)
F38 0.0497(16) 0.0431(13) 0.0462(13) 0.0155(10) -0.0110(10) -0.0191(11)
F39 0.0474(15) 0.0492(14) 0.0306(11) -0.0069(10) -0.0027(9) -0.0061(10)
F40 0.0453(14) 0.0365(12) 0.0287(10) 0.0017(9) 0.0117(9) -0.0061(9)
F41 0.0544(16) 0.0227(11) 0.0553(14) 0.0020(9) 0.0210(11) -0.0045(9)
F42 0.0450(15) 0.0465(14) 0.0406(12) 0.0098(10) -0.0026(10) -0.0161(10)
F43 0.0405(15) 0.0301(11) 0.0480(13) -0.0037(9) 0.0038(10) -0.0034(9)
F44 0.0573(16) 0.0269(11) 0.0370(11) -0.0100(9) 0.0091(10) -0.0057(10)
F45 0.0581(16) 0.0261(11) 0.0385(12) 0.0089(9) 0.0039(10) -0.0097(10)
F46 0.0559(15) 0.0271(11) 0.0258(10) 0.0047(8) 0.0149(9) 0.0034(9)
F47 0.0501(15) 0.0275(11) 0.0427(12) 0.0102(9) 0.0107(10) 0.0113(10)
F48 0.0603(16) 0.0238(11) 0.0392(12) 0.0063(9) 0.0005(10) -0.0088(10)
F49 0.0390(15) 0.0510(14) 0.0503(14) -0.0145(11) 0.0124(10) -0.0028(11)
F50 0.0530(15) 0.0266(11) 0.0473(13) 0.0010(9) 0.0202(10) 0.0052(9)
F51 0.0552(16) 0.0387(12) 0.0318(11) 0.0026(9) 0.0179(10) 0.0026(10)
F52 0.0552(15) 0.0446(13) 0.0234(10) -0.0026(9) 0.0020(9) -0.0124(10)
F53 0.0780(18) 0.0292(12) 0.0282(11) 0.0058(9) 0.0093(10) -0.0137(11)
F54 0.0505(16) 0.0524(14) 0.0305(11) -0.0018(10) 0.0138(10) -0.0003(11)
C1 0.030(2) 0.0225(16) 0.0208(15) -0.0043(12) 0.0061(13) 0.0039(13)
C2 0.036(2) 0.0202(16) 0.0213(15) -0.0010(13) 0.0034(13) 0.0025(13)
C3 0.033(2) 0.0212(16) 0.0219(15) -0.0049(13) 0.0040(13) -0.0011(13)
C4 0.032(2) 0.0156(15) 0.0306(17) -0.0027(13) 0.0047(14) -0.0021(13)
C5 0.034(2) 0.0204(16) 0.0237(16) 0.0011(13) 0.0012(13) 0.0000(13)
C6 0.034(2) 0.0201(16) 0.0261(16) -0.0021(13) 0.0076(14) 0.0012(13)
C7 0.036(2) 0.0196(16) 0.0265(17) 0.0009(13) 0.0058(14) 0.0052(14)
C8 0.028(2) 0.0225(17) 0.0280(17) -0.0021(13) 0.0026(13) 0.0020(13)
C9 0.030(2) 0.0228(17) 0.0260(16) -0.0001(13) 0.0082(13) 0.0029(13)
C10 0.034(2) 0.0227(17) 0.0240(16) 0.0003(13) 0.0043(13) 0.0070(14)
C11 0.038(2) 0.0206(16) 0.0227(16) -0.0008(13) 0.0075(14) -0.0003(14)
C12 0.033(2) 0.0266(17) 0.0186(15) 0.0000(13) 0.0032(13) 0.0052(14)
C13 0.037(2) 0.0256(17) 0.0160(15) -0.0025(12) 0.0014(13) 0.0035(14)
C14 0.032(2) 0.0235(17) 0.0230(16) -0.0009(13) 0.0021(13) -0.0008(13)
C15 0.035(2) 0.0196(16) 0.0215(15) -0.0013(12) 0.0000(13) -0.0021(13)
C16 0.030(2) 0.0217(16) 0.0234(16) -0.0045(12) 0.0039(13) -0.0024(13)
C17 0.035(2) 0.0191(16) 0.0249(16) -0.0015(13) 0.0026(13) -0.0061(13)
C18 0.034(2) 0.0188(16) 0.0240(16) -0.0001(12) 0.0029(13) -0.0037(13)
C19 0.033(2) 0.0230(17) 0.0254(17) 0.0023(13) 0.0011(14) -0.0019(14)
C20 0.044(2) 0.0194(16) 0.0248(17) 0.0070(13) 0.0021(14) -0.0024(14)
C21 0.038(2) 0.0158(16) 0.0303(17) 0.0047(13) 0.0000(15) -0.0009(13)
C22 0.035(2) 0.0211(17) 0.0274(17) 0.0030(13) 0.0020(14) -0.0006(14)
C23 0.035(2) 0.0229(17) 0.0235(16) 0.0026(13) -0.0031(13) 0.0022(14)
C24 0.032(2) 0.0262(18) 0.0233(16) 0.0044(13) -0.0017(13) 0.0001(14)
C25 0.034(2) 0.0249(18) 0.0271(17) 0.0013(13) 0.0044(14) -0.0004(14)
C26 0.024(2) 0.0233(17) 0.0311(17) 0.0011(13) 0.0035(13) -0.0033(13)
C27 0.030(2) 0.0216(17) 0.0297(17) 0.0019(13) 0.0054(14) 0.0001(13)
C28 0.032(2) 0.0237(17) 0.0267(17) 0.0029(13) 0.0052(14) 0.0006(14)
C29 0.034(2) 0.0226(17) 0.0232(16) 0.0031(13) 0.0052(13) -0.0003(14)
C30 0.041(2) 0.0204(16) 0.0184(15) 0.0030(12) 0.0081(13) 0.0007(14)
C31 0.036(2) 0.0215(16) 0.0197(15) 0.0036(12) 0.0059(13) 0.0002(14)
C32 0.037(2) 0.0220(17) 0.0220(16) 0.0012(13) 0.0040(13) 0.0008(14)
C33 0.031(2) 0.0249(17) 0.0209(15) 0.0033(13) 0.0021(13) 0.0035(13)
C34 0.032(2) 0.0262(17) 0.0203(15) -0.0002(13) -0.0008(13) 0.0007(14)
C35 0.032(2) 0.0261(17) 0.0231(16) 0.0016(13) 0.0009(13) 0.0005(14)
C36 0.031(2) 0.0269(18) 0.0257(17) -0.0002(13) 0.0052(13) -0.0025(14)
C37 0.026(2) 0.0274(18) 0.0281(17) -0.0006(13) 0.0041(13) -0.0022(13)
C38 0.029(2) 0.0243(17) 0.0276(17) -0.0018(13) 0.0045(13) -0.0032(13)
C39 0.032(2) 0.0245(17) 0.0270(17) 0.0000(13) 0.0057(14) -0.0022(14)
C40 0.035(2) 0.0214(16) 0.0248(16) 0.0015(13) 0.0066(14) -0.0032(14)
C41 0.041(2) 0.0220(17) 0.0222(16) 0.0016(13) 0.0046(14) -0.0067(14)
C42 0.040(2) 0.0226(17) 0.0235(16) 0.0075(13) 0.0036(14) -0.0038(14)
C43 0.041(2) 0.0213(17) 0.0207(16) 0.0031(13) 0.0023(13) -0.0004(14)
C44 0.037(2) 0.0246(17) 0.0249(17) 0.0043(13) 0.0002(14) -0.0007(14)
C45 0.035(2) 0.0260(17) 0.0200(15) 0.0049(13) -0.0033(13) -0.0008(14)
C46 0.036(2) 0.0237(17) 0.0202(15) 0.0038(12) -0.0035(13) -0.0037(14)
C47 0.034(2) 0.0219(16) 0.0234(16) 0.0058(13) -0.0023(13) -0.0014(13)
C48 0.031(2) 0.0248(17) 0.0247(16) 0.0024(13) 0.0025(13) -0.0017(14)
C49 0.037(2) 0.0201(16) 0.0255(16) -0.0020(13) 0.0023(14) -0.0056(14)
C50 0.034(2) 0.0208(16) 0.0238(16) -0.0023(13) 0.0037(13) -0.0036(13)
C51 0.038(2) 0.0217(17) 0.0247(16) -0.0003(13) 0.0036(14) -0.0019(14)
C52 0.034(2) 0.0200(16) 0.0208(15) 0.0037(12) 0.0072(13) -0.0035(13)
C53 0.037(2) 0.0198(16) 0.0246(16) 0.0040(13) 0.0100(14) 0.0004(14)
C54 0.034(2) 0.0200(16) 0.0213(15) 0.0046(12) 0.0047(13) -0.0004(13)
C55 0.033(2) 0.0233(17) 0.0204(15) 0.0059(13) 0.0033(13) 0.0015(13)
C56 0.037(2) 0.0238(17) 0.0216(16) 0.0048(13) 0.0026(13) 0.0037(14)
C57 0.032(2) 0.0258(18) 0.0273(17) 0.0055(13) 0.0025(14) 0.0049(14)
C58 0.031(2) 0.0272(18) 0.0239(16) 0.0042(13) 0.0025(13) 0.0023(14)
C59 0.029(2) 0.0277(18) 0.0265(17) 0.0039(13) 0.0032(13) 0.0002(14)
C60 0.027(2) 0.0274(18) 0.0289(17) 0.0017(14) 0.0067(13) 0.0031(14)
C61 0.033(2) 0.0256(17) 0.0272(17) 0.0005(13) 0.0107(14) 0.0005(14)
C62 0.035(2) 0.0281(18) 0.0234(16) 0.0029(13) 0.0090(14) -0.0040(14)
C63 0.037(2) 0.0242(17) 0.0236(16) 0.0035(13) 0.0067(14) -0.0037(14)
C64 0.041(2) 0.0227(17) 0.0222(16) 0.0025(13) 0.0084(14) -0.0055(14)
C65 0.036(2) 0.0242(17) 0.0205(15) 0.0037(13) 0.0045(13) -0.0060(14)
C66 0.038(2) 0.0250(17) 0.0184(15) 0.0048(13) 0.0011(13) -0.0023(14)
C67 0.041(2) 0.0251(17) 0.0186(15) 0.0000(13) 0.0024(13) -0.0036(14)
C68 0.043(2) 0.0256(18) 0.0179(15) 0.0002(13) 0.0007(14) -0.0022(15)
C69 0.036(2) 0.0272(17) 0.0199(15) 0.0014(13) 0.0000(13) -0.0032(14)
C70 0.036(2) 0.0234(17) 0.0231(16) -0.0013(13) 0.0003(13) -0.0045(14)
C71 0.042(2) 0.0224(17) 0.0233(16) -0.0018(13) 0.0000(14) -0.0070(14)
C72 0.044(2) 0.0201(16) 0.0246(16) -0.0007(13) 0.0064(14) -0.0022(14)
C73 0.039(2) 0.0158(15) 0.0279(17) 0.0013(13) 0.0111(14) -0.0068(13)
C74 0.042(2) 0.0137(15) 0.0249(16) 0.0028(12) 0.0090(14) -0.0028(13)
C75 0.037(2) 0.0229(17) 0.0235(16) 0.0005(13) 0.0092(14) 0.0008(14)
C76 0.033(2) 0.0210(16) 0.0265(16) 0.0059(13) 0.0044(14) 0.0021(13)
C77 0.037(2) 0.0212(17) 0.0288(17) 0.0044(13) 0.0060(14) 0.0056(14)
C78 0.032(2) 0.0240(17) 0.0261(16) 0.0027(13) 0.0047(13) 0.0074(14)
C79 0.030(2) 0.0253(18) 0.0282(17) 0.0029(13) 0.0066(14) 0.0040(14)
C80 0.032(2) 0.0238(17) 0.0289(17) 0.0023(13) 0.0099(14) 0.0048(14)
C81 0.039(2) 0.0253(18) 0.0260(17) 0.0000(13) 0.0073(14) -0.0003(15)
C82 0.036(2) 0.0238(17) 0.0239(16) 0.0007(13) 0.0111(14) -0.0013(14)
C83 0.039(2) 0.0234(17) 0.0216(16) -0.0017(13) 0.0096(14) -0.0058(14)
C84 0.043(2) 0.0242(17) 0.0224(16) -0.0007(13) 0.0081(14) -0.0035(14)
C85 0.048(3) 0.0255(18) 0.0200(16) -0.0042(13) 0.0076(14) -0.0012(15)
C86 0.041(2) 0.0240(17) 0.0210(16) -0.0027(13) 0.0032(14) -0.0039(14)
C87 0.039(2) 0.0226(17) 0.0230(16) -0.0036(13) 0.0048(14) -0.0044(14)
C88 0.044(3) 0.0184(16) 0.0276(17) -0.0047(13) 0.0078(15) 0.0009(14)
C89 0.043(2) 0.0175(16) 0.0285(17) -0.0030(13) 0.0088(15) -0.0007(14)
C90 0.046(3) 0.0153(16) 0.0269(17) 0.0008(13) 0.0088(15) 0.0031(14)
C91 0.041(2) 0.0177(16) 0.0287(17) 0.0018(13) 0.0072(14) 0.0063(14)
C92 0.038(2) 0.0175(16) 0.0316(18) -0.0019(13) 0.0110(14) 0.0039(14)
C93 0.043(3) 0.0190(16) 0.0291(17) -0.0021(13) 0.0100(15) 0.0040(14)
C94 0.038(2) 0.0243(17) 0.0276(17) -0.0015(14) 0.0104(14) 0.0011(14)
C95 0.035(3) 0.0270(18) 0.0279(18) -0.0008(14) 0.0038(14) -0.0025(14)
C96 0.041(2) 0.0217(17) 0.0296(18) 0.0042(14) -0.0004(15) 0.0002(15)
C97 0.032(2) 0.0284(18) 0.0239(16) -0.0011(14) 0.0039(13) 0.0019(14)
C98 0.035(2) 0.0289(18) 0.0240(17) -0.0006(14) 0.0035(14) -0.0007(15)
C99 0.045(3) 0.0211(17) 0.0244(17) 0.0018(13) 0.0034(15) -0.0025(15)
C100 0.041(3) 0.0252(18) 0.0310(18) 0.0007(14) -0.0006(15) -0.0010(15)
C101 0.036(2) 0.0218(17) 0.0318(18) -0.0013(14) 0.0011(15) 0.0021(14)
C102 0.036(2) 0.0246(18) 0.0273(17) -0.0007(13) 0.0038(14) 0.0001(14)
C103 0.034(2) 0.0296(19) 0.0249(17) 0.0025(14) 0.0050(14) 0.0021(15)
C104 0.036(2) 0.0316(19) 0.0274(17) 0.0000(15) 0.0073(15) 0.0001(15)
C105 0.041(3) 0.0275(19) 0.0278(18) 0.0038(14) 0.0035(15) -0.0040(15)
C106 0.042(3) 0.0233(18) 0.0301(18) 0.0020(14) 0.0008(15) -0.0039(15)
C107 0.039(2) 0.0247(18) 0.0310(18) 0.0022(14) -0.0010(15) -0.0041(15)
C108 0.044(3) 0.0221(17) 0.0282(18) -0.0011(14) 0.0040(15) 0.0000(15)
C109 0.043(3) 0.0241(18) 0.0278(17) 0.0002(14) 0.0068(15) 0.0008(15)
C110 0.038(2) 0.0259(18) 0.0299(18) 0.0002(14) 0.0068(15) 0.0025(15)
C111 0.042(3) 0.034(2) 0.0310(19) -0.0014(15) 0.0086(16) -0.0019(16)
C112 0.047(3) 0.0289(19) 0.0252(17) -0.0014(14) 0.0054(15) -0.0067(16)
C113 0.095(5) 0.053(3) 0.080(4) -0.017(3) -0.002(3) -0.009(3)
C114 0.104(5) 0.064(4) 0.078(4) -0.016(3) -0.006(3) -0.009(3)
C115 0.152(7) 0.054(4) 0.084(4) -0.020(3) 0.003(4) -0.014(4)
C116 0.118(6) 0.074(4) 0.098(5) -0.024(4) -0.009(4) -0.011(4)
C117 0.130(12) 0.107(10) 0.052(6) -0.035(7) 0.020(8) -0.050(9)
C118 0.144(11) 0.076(7) 0.050(5) -0.027(4) 0.022(6) -0.038(7)
C119 0.113(9) 0.089(8) 0.060(5) -0.041(6) 0.026(5) -0.048(7)
C120 0.16(3) 0.21(3) 0.24(3) -0.10(2) 0.014(19) -0.002(19)
C121 0.067(13) 0.053(9) 0.057(9) -0.003(7) 0.011(8) -0.003(7)
C122 0.088(14) 0.047(9) 0.042(8) 0.012(6) 0.004(7) -0.015(8)
C123 0.060(11) 0.051(11) 0.036(9) 0.007(8) -0.004(7) -0.013(8)
C124 0.076(17) 0.041(9) 0.035(8) 0.028(7) -0.029(9) -0.025(9)
C125 0.086(16) 0.051(10) 0.055(10) 0.017(8) 0.006(9) 0.025(9)
C126 0.066(13) 0.062(11) 0.076(12) -0.006(9) -0.002(9) 0.007(8)
C127 0.094(16) 0.070(12) 0.095(14) -0.019(10) 0.056(12) -0.017(10)
C128 0.128(18) 0.052(10) 0.050(9) 0.015(8) 0.021(10) -0.014(10)

loop_
_atom_type_symbol
_atom_type_description
_atom_type_scat_dispersion_real
_atom_type_scat_dispersion_imag
_atom_type_scat_source
C C 0.0033 0.0016 'International Tables Vol C Tables 4.2.6.8 and 6.1.1.4'
F F 0.0171 0.0103 'International Tables Vol C Tables 4.2.6.8 and 6.1.1.4'
H H 0.0000 0.0000 'International Tables Vol C Tables 4.2.6.8 and 6.1.1.4'

loop_
_geom_angle_atom_site_label_1
_geom_angle_atom_site_label_2
_geom_angle_atom_site_label_3
_geom_angle
_geom_angle_site_symmetry_1
_geom_angle_site_symmetry_3
C6 C1 C10 118.7(3) . .
C6 C1 C2 118.0(3) . .
C10 C1 C2 122.4(3) . .
C1 C2 C3 107.8(3) . .
C1 C2 C13 110.8(3) . .
C3 C2 C13 99.1(3) . .
C1 C2 C95 112.7(3) . .
C3 C2 C95 114.1(3) . .
C13 C2 C95 111.5(3) . .
C15 C3 C4 120.8(3) . .
C15 C3 C2 112.4(3) . .
C4 C3 C2 124.4(3) . .
C3 C4 C18 118.8(3) . .
C3 C4 C5 117.7(3) . .
C18 C4 C5 122.5(3) . .
C4 C5 C21 110.9(3) . .
C4 C5 C6 107.6(3) . .
C21 C5 C6 98.8(3) . .
C4 C5 C96 112.9(3) . .
C21 C5 C96 111.9(3) . .
C6 C5 C96 113.9(3) . .
C7 C6 C1 121.2(3) . .
C7 C6 C5 112.3(3) . .
C1 C6 C5 124.0(3) . .
C6 C7 C8 120.8(3) . .
C6 C7 C22 111.3(3) . .
C8 C7 C22 125.5(3) . .
C9 C8 C7 119.0(3) . .
C9 C8 C25 123.2(3) . .
C7 C8 C25 116.7(3) . .
C8 C9 C10 119.9(3) . .
C8 C9 C28 118.2(3) . .
C10 C9 C28 121.4(3) . .
C1 C10 C9 120.4(3) . .
C1 C10 C11 118.2(3) . .
C9 C10 C11 120.7(3) . .
C30 C11 C12 100.7(3) . .
C30 C11 C10 107.5(3) . .
C12 C11 C10 111.3(3) . .
C30 C11 C97 113.9(3) . .
C12 C11 C97 112.2(3) . .
C10 C11 C97 110.8(3) . .
C13 C12 C11 122.0(3) . .
C13 C12 C32 122.4(3) . .
C11 C12 C32 112.3(3) . .
C12 C13 C14 123.0(3) . .
C12 C13 C2 122.4(3) . .
C14 C13 C2 111.9(3) . .
C13 C14 C34 111.2(3) . .
C13 C14 C15 99.9(3) . .
C34 C14 C15 107.5(3) . .
C13 C14 C98 111.2(3) . .
C34 C14 C98 112.4(3) . .
C15 C14 C98 114.0(3) . .
C3 C15 C16 121.0(3) . .
C3 C15 C14 111.2(3) . .
C16 C15 C14 125.2(3) . .
C15 C16 C17 119.1(3) . .
C15 C16 C36 116.6(3) . .
C17 C16 C36 123.2(3) . .
C16 C17 C18 119.7(3) . .
C16 C17 C39 119.1(3) . .
C18 C17 C39 120.4(3) . .
C4 C18 C17 120.5(3) . .
C4 C18 C19 117.7(3) . .
C17 C18 C19 121.2(3) . .
C20 C19 C41 100.6(3) . .
C20 C19 C18 111.1(3) . .
C41 C19 C18 107.7(3) . .
C20 C19 C99 112.4(3) . .
C41 C19 C99 114.5(3) . .
C18 C19 C99 110.1(3) . .
C21 C20 C19 121.7(3) . .
C21 C20 C43 122.7(3) . .
C19 C20 C43 112.7(3) . .
C20 C21 C22 122.4(3) . .
C20 C21 C5 122.6(3) . .
C22 C21 C5 112.2(3) . .
C21 C22 C23 111.3(3) . .
C21 C22 C7 99.7(3) . .
C23 C22 C7 106.3(3) . .
C21 C22 C100 111.1(3) . .
C23 C22 C100 114.0(3) . .
C7 C22 C100 113.5(3) . .
C44 C23 C24 119.4(3) . .
C44 C23 C22 122.1(3) . .
C24 C23 C22 116.6(3) . .
C47 C24 C23 120.1(3) . .
C47 C24 C25 111.3(3) . .
C23 C24 C25 125.4(3) . .
C26 C25 C8 110.9(3) . .
C26 C25 C24 99.8(3) . .
C8 C25 C24 106.1(3) . .
C26 C25 C101 112.0(3) . .
C8 C25 C101 110.5(3) . .
C24 C25 C101 117.0(3) . .
C27 C26 C48 123.4(3) . .
C27 C26 C25 121.4(3) . .
C48 C26 C25 111.6(3) . .
C26 C27 C28 123.9(3) . .
C26 C27 C51 121.6(3) . .
C28 C27 C51 111.1(3) . .
C29 C28 C27 100.0(3) . .
C29 C28 C9 106.3(3) . .
C27 C28 C9 110.6(3) . .
C29 C28 C102 115.4(3) . .
C27 C28 C102 112.1(3) . .
C9 C28 C102 111.7(3) . .
C30 C29 C52 119.5(3) . .
C30 C29 C28 123.1(3) . .
C52 C29 C28 112.4(3) . .
C29 C30 C31 119.9(3) . .
C29 C30 C11 122.9(3) . .
C31 C30 C11 112.1(3) . .
C54 C31 C30 121.5(3) . .
C54 C31 C32 122.9(3) . .
C30 C31 C32 112.2(3) . .
C31 C32 C33 111.4(3) . .
C31 C32 C12 99.5(3) . .
C33 C32 C12 111.3(3) . .
C31 C32 C103 111.1(3) . .
C33 C32 C103 109.0(3) . .
C12 C32 C103 114.4(3) . .
C34 C33 C56 121.3(3) . .
C34 C33 C32 119.4(3) . .
C56 C33 C32 118.8(3) . .
C35 C34 C33 120.0(3) . .
C35 C34 C14 116.1(3) . .
C33 C34 C14 122.1(3) . .
C34 C35 C58 119.6(3) . .
C34 C35 C36 125.7(3) . .
C58 C35 C36 109.8(3) . .
C37 C36 C16 109.7(3) . .
C37 C36 C104 110.4(3) . .
C16 C36 C104 113.2(3) . .
C37 C36 C35 99.5(3) . .
C16 C36 C35 107.1(3) . .
C104 C36 C35 116.0(3) . .
C38 C37 C59 119.5(3) . .
C38 C37 C36 122.2(3) . .
C59 C37 C36 112.0(3) . .
C37 C38 C62 118.1(3) . .
C37 C38 C39 123.3(3) . .
C62 C38 C39 110.9(3) . .
C40 C39 C38 99.7(3) . .
C40 C39 C17 108.4(3) . .
C38 C39 C17 109.6(3) . .
C40 C39 C105 112.6(3) . .
C38 C39 C105 112.8(3) . .
C17 C39 C105 112.9(3) . .
C41 C40 C63 118.9(3) . .
C41 C40 C39 122.9(3) . .
C63 C40 C39 111.6(3) . .
C40 C41 C42 119.4(3) . .
C40 C41 C19 122.8(3) . .
C42 C41 C19 112.1(3) . .
C65 C42 C41 122.7(3) . .
C65 C42 C43 123.2(3) . .
C41 C42 C43 111.1(3) . .
C42 C43 C20 100.3(3) . .
C42 C43 C44 111.3(3) . .
C20 C43 C44 111.0(3) . .
C42 C43 C106 109.1(3) . .
C20 C43 C106 113.4(3) . .
C44 C43 C106 111.3(3) . .
C23 C44 C45 121.0(3) . .
C23 C44 C43 119.6(3) . .
C45 C44 C43 118.8(3) . .
C44 C45 C46 119.1(3) . .
C44 C45 C66 120.7(3) . .
C46 C45 C66 118.4(3) . .
C47 C46 C45 117.7(3) . .
C47 C46 C69 119.0(3) . .
C45 C46 C69 121.4(3) . .
C24 C47 C46 122.5(3) . .
C24 C47 C48 112.6(3) . .
C46 C47 C48 122.3(3) . .
C49 C48 C26 112.1(3) . .
C49 C48 C47 109.7(3) . .
C26 C48 C47 99.0(3) . .
C49 C48 C107 108.6(3) . .
C26 C48 C107 115.4(3) . .
C47 C48 C107 111.7(3) . .
C50 C49 C70 120.1(3) . .
C50 C49 C48 122.4(3) . .
C70 C49 C48 116.6(3) . .
C49 C50 C73 120.8(3) . .
C49 C50 C51 121.9(3) . .
C73 C50 C51 116.4(3) . .
C50 C51 C52 109.2(3) . .
C50 C51 C27 112.3(3) . .
C52 C51 C27 99.4(3) . .
C50 C51 C108 111.1(3) . .
C52 C51 C108 110.0(3) . .
C27 C51 C108 114.2(3) . .
C29 C52 C53 122.0(3) . .
C29 C52 C51 111.6(3) . .
C53 C52 C51 123.6(3) . .
C52 C53 C54 118.6(3) . .
C52 C53 C74 118.1(3) . .
C54 C53 C74 121.1(3) . .
C31 C54 C53 118.4(3) . .
C31 C54 C55 118.7(3) . .
C53 C54 C55 119.0(3) . .
C76 C55 C56 118.8(3) . .
C76 C55 C54 118.3(3) . .
C56 C55 C54 118.6(3) . .
C33 C56 C57 118.2(3) . .
C33 C56 C55 120.7(3) . .
C57 C56 C55 118.7(3) . .
C58 C57 C56 118.2(3) . .
C58 C57 C78 117.6(3) . .
C56 C57 C78 121.2(3) . .
C35 C58 C57 122.5(3) . .
C35 C58 C59 110.4(3) . .
C57 C58 C59 120.8(3) . .
C60 C59 C37 123.7(3) . .
C60 C59 C58 121.0(3) . .
C37 C59 C58 106.8(3) . .
C59 C60 C61 117.3(3) . .
C59 C60 C79 118.3(3) . .
C61 C60 C79 119.0(3) . .
C62 C61 C60 117.2(3) . .
C62 C61 C82 117.3(3) . .
C60 C61 C82 120.4(3) . .
C61 C62 C63 120.4(3) . .
C61 C62 C38 123.8(3) . .
C63 C62 C38 108.2(3) . .
C64 C63 C40 122.7(3) . .
C64 C63 C62 121.3(3) . .
C40 C63 C62 108.9(3) . .
C63 C64 C65 117.6(3) . .
C63 C64 C83 116.7(3) . .
C65 C64 C83 122.8(3) . .
C42 C65 C64 118.6(3) . .
C42 C65 C66 118.6(3) . .
C64 C65 C66 118.2(3) . .
C67 C66 C45 119.2(3) . .
C67 C66 C65 117.7(3) . .
C45 C66 C65 118.6(3) . .
C66 C67 C68 121.8(3) . .
C66 C67 C84 124.6(3) . .
C68 C67 C84 109.4(3) . .
C69 C68 C86 122.3(3) . .
C69 C68 C67 121.0(3) . .
C86 C68 C67 109.1(3) . .
C68 C69 C46 117.2(3) . .
C68 C69 C70 118.1(3) . .
C46 C69 C70 120.1(3) . .
C71 C70 C69 119.3(3) . .
C71 C70 C49 118.5(3) . .
C69 C70 C49 118.8(3) . .
C70 C71 C87 121.9(3) . .
C70 C71 C72 122.9(3) . .
C87 C71 C72 109.1(3) . .
C73 C72 C89 111.2(3) . .
C73 C72 C109 111.1(3) . .
C89 C72 C109 114.3(3) . .
C73 C72 C71 109.3(3) . .
C89 C72 C71 100.8(3) . .
C109 C72 C71 109.6(3) . .
C74 C73 C50 120.4(3) . .
C74 C73 C72 122.6(3) . .
C50 C73 C72 116.1(3) . .
C73 C74 C53 119.6(3) . .
C73 C74 C75 123.3(3) . .
C53 C74 C75 116.0(3) . .
C74 C75 C90 110.0(3) . .
C74 C75 C76 108.8(3) . .
C90 C75 C76 101.9(3) . .
C74 C75 C110 111.5(3) . .
C90 C75 C110 113.9(3) . .
C76 C75 C110 110.2(3) . .
C55 C76 C77 122.0(3) . .
C55 C76 C75 124.4(3) . .
C77 C76 C75 109.2(3) . .
C78 C77 C91 122.6(3) . .
C78 C77 C76 121.0(3) . .
C91 C77 C76 108.8(3) . .
C77 C78 C57 116.9(3) . .
C77 C78 C79 118.2(3) . .
C57 C78 C79 120.8(3) . .
C80 C79 C60 119.1(3) . .
C80 C79 C78 118.5(3) . .
C60 C79 C78 118.7(3) . .
C79 C80 C92 121.9(3) . .
C79 C80 C81 123.4(3) . .
C92 C80 C81 109.4(3) . .
C94 C81 C82 111.5(3) . .
C94 C81 C111 112.9(3) . .
C82 C81 C111 111.9(3) . .
C94 C81 C80 100.4(3) . .
C82 C81 C80 109.8(3) . .
C111 C81 C80 109.8(3) . .
C83 C82 C61 120.1(3) . .
C83 C82 C81 122.4(3) . .
C61 C82 C81 116.4(3) . .
C82 C83 C64 120.8(3) . .
C82 C83 C84 123.3(3) . .
C64 C83 C84 114.8(3) . .
C85 C84 C83 110.4(3) . .
C85 C84 C112 113.1(3) . .
C83 C84 C112 112.5(3) . .
C85 C84 C67 101.3(3) . .
C83 C84 C67 109.0(3) . .
C112 C84 C67 109.9(3) . .
C94 C85 C86 119.2(3) . .
C94 C85 C84 123.6(3) . .
C86 C85 C84 109.1(3) . .
C87 C86 C68 118.3(3) . .
C87 C86 C85 121.4(3) . .
C68 C86 C85 109.7(3) . .
C86 C87 C71 119.9(3) . .
C86 C87 C88 119.8(3) . .
C71 C87 C88 109.9(3) . .
C93 C88 C87 118.1(3) . .
C93 C88 C89 121.7(3) . .
C87 C88 C89 108.3(3) . .
C90 C89 C88 119.4(3) . .
C90 C89 C72 122.2(3) . .
C88 C89 C72 109.6(3) . .
C89 C90 C91 119.7(3) . .
C89 C90 C75 124.0(3) . .
C91 C90 C75 108.4(3) . .
C92 C91 C77 118.3(3) . .
C92 C91 C90 121.2(3) . .
C77 C91 C90 110.4(3) . .
C91 C92 C80 120.4(3) . .
C91 C92 C93 119.3(3) . .
C80 C92 C93 110.4(3) . .
C88 C93 C92 118.5(3) . .
C88 C93 C94 121.6(3) . .
C92 C93 C94 107.9(3) . .
C85 C94 C93 119.7(3) . .
C85 C94 C81 122.7(3) . .
C93 C94 C81 109.5(3) . .
F2 C95 F3 106.9(3) . .
F2 C95 F1 107.2(3) . .
F3 C95 F1 107.9(3) . .
F2 C95 C2 112.3(3) . .
F3 C95 C2 110.7(3) . .
F1 C95 C2 111.5(3) . .
F6 C96 F5 106.8(3) . .
F6 C96 F4 107.2(3) . .
F5 C96 F4 107.6(3) . .
F6 C96 C5 112.4(3) . .
F5 C96 C5 111.1(3) . .
F4 C96 C5 111.4(3) . .
F9 C97 F8 107.4(3) . .
F9 C97 F7 107.0(3) . .
F8 C97 F7 106.6(3) . .
F9 C97 C11 112.9(3) . .
F8 C97 C11 111.8(3) . .
F7 C97 C11 110.8(3) . .
F11 C98 F12 106.8(3) . .
F11 C98 F10 107.8(3) . .
F12 C98 F10 107.1(3) . .
F11 C98 C14 111.3(3) . .
F12 C98 C14 112.1(3) . .
F10 C98 C14 111.4(3) . .
F15 C99 F13 107.5(3) . .
F15 C99 F14 107.4(3) . .
F13 C99 F14 105.8(3) . .
F15 C99 C19 112.4(3) . .
F13 C99 C19 112.3(3) . .
F14 C99 C19 111.0(3) . .
F18 C100 F16 106.9(3) . .
F18 C100 F17 107.2(3) . .
F16 C100 F17 107.9(3) . .
F18 C100 C22 111.7(3) . .
F16 C100 C22 111.7(3) . .
F17 C100 C22 111.3(3) . .
F20 C101 F19 108.0(3) . .
F20 C101 F21 107.7(3) . .
F19 C101 F21 106.8(3) . .
F20 C101 C25 112.6(3) . .
F19 C101 C25 111.4(3) . .
F21 C101 C25 110.1(3) . .
F24 C102 F22 107.2(3) . .
F24 C102 F23 107.7(3) . .
F22 C102 F23 106.5(3) . .
F24 C102 C28 111.7(3) . .
F22 C102 C28 112.1(3) . .
F23 C102 C28 111.4(3) . .
F26 C103 F25 107.5(3) . .
F26 C103 F27 107.4(3) . .
F25 C103 F27 107.8(3) . .
F26 C103 C32 111.9(3) . .
F25 C103 C32 111.5(3) . .
F27 C103 C32 110.5(3) . .
F30 C104 F28 108.6(3) . .
F30 C104 F29 107.7(3) . .
F28 C104 F29 106.4(3) . .
F30 C104 C36 110.8(3) . .
F28 C104 C36 112.8(3) . .
F29 C104 C36 110.3(3) . .
F31 C105 F32 108.5(3) . .
F31 C105 F33 107.2(3) . .
F32 C105 F33 107.1(3) . .
F31 C105 C39 110.8(3) . .
F32 C105 C39 111.9(3) . .
F33 C105 C39 111.2(3) . .
F35 C106 F34 107.7(3) . .
F35 C106 F36 107.1(3) . .
F34 C106 F36 107.5(3) . .
F35 C106 C43 112.9(3) . .
F34 C106 C43 110.4(3) . .
F36 C106 C43 111.0(3) . .
F39 C107 F37 107.4(3) . .
F39 C107 F38 107.6(3) . .
F37 C107 F38 107.4(3) . .
F39 C107 C48 111.1(3) . .
F37 C107 C48 112.1(3) . .
F38 C107 C48 111.0(3) . .
F41 C108 F42 108.1(3) . .
F41 C108 F40 106.8(3) . .
F42 C108 F40 107.5(3) . .
F41 C108 C51 111.3(3) . .
F42 C108 C51 112.1(3) . .
F40 C108 C51 110.7(3) . .
F45 C109 F43 107.5(3) . .
F45 C109 F44 107.6(3) . .
F43 C109 F44 107.1(3) . .
F45 C109 C72 112.2(3) . .
F43 C109 C72 111.6(3) . .
F44 C109 C72 110.5(3) . .
F48 C110 F47 108.5(3) . .
F48 C110 F46 107.6(3) . .
F47 C110 F46 106.9(3) . .
F48 C110 C75 112.8(3) . .
F47 C110 C75 110.6(3) . .
F46 C110 C75 110.3(3) . .
F51 C111 F49 107.5(3) . .
F51 C111 F50 107.1(3) . .
F49 C111 F50 107.4(3) . .
F51 C111 C81 112.3(3) . .
F49 C111 C81 111.6(3) . .
F50 C111 C81 110.6(3) . .
F54 C112 F53 108.0(3) . .
F54 C112 F52 107.3(3) . .
F53 C112 F52 107.6(3) . .
F54 C112 C84 112.0(3) . .
F53 C112 C84 111.3(3) . .
F52 C112 C84 110.5(3) . .
C114 C113 C115 116.9(6) . .
C114 C113 C116 120.3(6) . .
C115 C113 C116 122.8(5) . .
C115 C114 C113 120.4(6) 3_676 .
C114 C115 C113 122.7(6) 3_676 .
C118 C117 C119 113.9(14) . 3_575
C118 C117 C120 119.9(18) . .
C119 C117 C120 126.2(16) 3_575 .
C119 C118 C117 122.5(12) . .
C118 C119 C117 123.7(10) . 3_575
C126 C121 C122 115.9(15) . .
C126 C121 C127 122.2(18) . .
C122 C121 C127 121.8(16) . .
C121 C122 C123 123.0(14) . .
C122 C123 C124 115.4(19) . .
C125 C124 C123 120.3(18) . .
C125 C124 C128 124.9(15) . .
C123 C124 C128 114(2) . .
C124 C125 C126 120.2(16) . .
C121 C126 C125 123.9(18) . .

loop_
_geom_bond_atom_site_label_1
_geom_bond_atom_site_label_2
_geom_bond_distance
_geom_bond_site_symmetry_2
F1 C95 1.335(4) .
F2 C95 1.328(4) .
F3 C95 1.334(4) .
F4 C96 1.338(4) .
F5 C96 1.337(4) .
F6 C96 1.326(4) .
F7 C97 1.347(4) .
F8 C97 1.334(4) .
F9 C97 1.323(4) .
F10 C98 1.337(4) .
F11 C98 1.333(4) .
F12 C98 1.334(4) .
F13 C99 1.337(4) .
F14 C99 1.342(4) .
F15 C99 1.331(4) .
F16 C100 1.334(4) .
F17 C100 1.336(4) .
F18 C100 1.333(4) .
F19 C101 1.337(4) .
F20 C101 1.325(4) .
F21 C101 1.339(4) .
F22 C102 1.333(4) .
F23 C102 1.338(4) .
F24 C102 1.330(4) .
F25 C103 1.334(4) .
F26 C103 1.331(4) .
F27 C103 1.334(4) .
F28 C104 1.332(4) .
F29 C104 1.336(4) .
F30 C104 1.322(4) .
F31 C105 1.323(4) .
F32 C105 1.329(4) .
F33 C105 1.332(4) .
F34 C106 1.337(4) .
F35 C106 1.330(4) .
F36 C106 1.337(4) .
F37 C107 1.327(4) .
F38 C107 1.330(4) .
F39 C107 1.325(4) .
F40 C108 1.343(4) .
F41 C108 1.324(4) .
F42 C108 1.325(4) .
F43 C109 1.336(4) .
F44 C109 1.340(4) .
F45 C109 1.326(4) .
F46 C110 1.344(4) .
F47 C110 1.334(4) .
F48 C110 1.314(4) .
F49 C111 1.336(5) .
F50 C111 1.339(4) .
F51 C111 1.335(4) .
F52 C112 1.333(4) .
F53 C112 1.330(4) .
F54 C112 1.328(5) .
C1 C6 1.389(5) .
C1 C10 1.399(5) .
C1 C2 1.523(5) .
C2 C3 1.527(5) .
C2 C13 1.530(5) .
C2 C95 1.566(4) .
C3 C15 1.388(5) .
C3 C4 1.398(5) .
C4 C18 1.406(5) .
C4 C5 1.521(5) .
C5 C21 1.526(5) .
C5 C6 1.544(5) .
C5 C96 1.562(5) .
C6 C7 1.387(5) .
C7 C8 1.395(5) .
C7 C22 1.539(4) .
C8 C9 1.395(5) .
C8 C25 1.535(5) .
C9 C10 1.419(5) .
C9 C28 1.551(5) .
C10 C11 1.544(5) .
C11 C30 1.509(4) .
C11 C12 1.520(5) .
C11 C97 1.557(4) .
C12 C13 1.318(5) .
C12 C32 1.534(5) .
C13 C14 1.517(5) .
C14 C34 1.535(5) .
C14 C15 1.535(4) .
C14 C98 1.558(5) .
C15 C16 1.401(5) .
C16 C17 1.405(5) .
C16 C36 1.537(5) .
C17 C18 1.414(5) .
C17 C39 1.550(5) .
C18 C19 1.551(5) .
C19 C20 1.519(5) .
C19 C41 1.519(5) .
C19 C99 1.557(5) .
C20 C21 1.324(5) .
C20 C43 1.530(5) .
C21 C22 1.526(5) .
C22 C23 1.529(5) .
C22 C100 1.552(5) .
C23 C44 1.391(5) .
C23 C24 1.406(5) .
C24 C47 1.375(5) .
C24 C25 1.538(5) .
C25 C26 1.535(5) .
C25 C101 1.562(5) .
C26 C27 1.320(5) .
C26 C48 1.517(5) .
C27 C28 1.531(5) .
C27 C51 1.534(5) .
C28 C29 1.516(5) .
C28 C102 1.565(5) .
C29 C30 1.367(5) .
C29 C52 1.385(5) .
C30 C31 1.393(5) .
C31 C54 1.391(4) .
C31 C32 1.511(5) .
C32 C33 1.526(5) .
C32 C103 1.541(5) .
C33 C34 1.393(5) .
C33 C56 1.429(5) .
C34 C35 1.389(5) .
C35 C58 1.394(5) .
C35 C36 1.555(5) .
C36 C37 1.518(5) .
C36 C104 1.542(5) .
C37 C38 1.354(5) .
C37 C59 1.416(5) .
C38 C62 1.425(5) .
C38 C39 1.530(5) .
C39 C40 1.511(5) .
C39 C105 1.565(5) .
C40 C41 1.357(5) .
C40 C63 1.416(5) .
C41 C42 1.415(5) .
C42 C65 1.378(5) .
C42 C43 1.516(5) .
C43 C44 1.530(5) .
C43 C106 1.535(5) .
C44 C45 1.426(5) .
C45 C46 1.429(5) .
C45 C66 1.455(5) .
C46 C47 1.410(5) .
C46 C69 1.439(5) .
C47 C48 1.536(5) .
C48 C49 1.512(5) .
C48 C107 1.543(5) .
C49 C50 1.349(5) .
C49 C70 1.480(5) .
C50 C73 1.481(5) .
C50 C51 1.515(5) .
C51 C52 1.515(5) .
C51 C108 1.548(5) .
C52 C53 1.391(5) .
C53 C54 1.415(5) .
C53 C74 1.483(4) .
C54 C55 1.467(5) .
C55 C76 1.363(5) .
C55 C56 1.451(5) .
C56 C57 1.436(5) .
C57 C58 1.401(5) .
C57 C78 1.437(5) .
C58 C59 1.449(5) .
C59 C60 1.392(5) .
C60 C61 1.445(5) .
C60 C79 1.449(5) .
C61 C62 1.398(5) .
C61 C82 1.461(5) .
C62 C63 1.418(5) .
C63 C64 1.398(5) .
C64 C65 1.427(5) .
C64 C83 1.456(5) .
C65 C66 1.470(5) .
C66 C67 1.363(5) .
C67 C68 1.433(5) .
C67 C84 1.542(5) .
C68 C69 1.398(5) .
C68 C86 1.423(5) .
C69 C70 1.442(5) .
C70 C71 1.376(5) .
C71 C87 1.418(5) .
C71 C72 1.547(5) .
C72 C73 1.520(4) .
C72 C89 1.526(5) .
C72 C109 1.542(5) .
C73 C74 1.366(5) .
C74 C75 1.521(5) .
C75 C90 1.523(4) .
C75 C76 1.536(5) .
C75 C110 1.541(5) .
C76 C77 1.433(5) .
C77 C78 1.402(5) .
C77 C91 1.411(5) .
C78 C79 1.451(5) .
C79 C80 1.394(5) .
C80 C92 1.404(5) .
C80 C81 1.547(5) .
C81 C94 1.529(5) .
C81 C82 1.531(5) .
C81 C111 1.537(5) .
C82 C83 1.373(5) .
C83 C84 1.532(5) .
C84 C85 1.532(5) .
C84 C112 1.540(5) .
C85 C94 1.362(5) .
C85 C86 1.431(5) .
C86 C87 1.393(5) .
C87 C88 1.429(5) .
C88 C93 1.388(5) .
C88 C89 1.445(5) .
C89 C90 1.356(5) .
C90 C91 1.435(5) .
C91 C92 1.398(5) .
C92 C93 1.428(5) .
C93 C94 1.447(5) .
C113 C114 1.389(8) .
C113 C115 1.392(9) .
C113 C116 1.514(8) .
C114 C115 1.374(8) 3_676
C115 C114 1.374(8) 3_676
C117 C118 1.372(16) .
C117 C119 1.460(19) 3_575
C117 C120 1.48(3) .
C118 C119 1.335(17) .
C119 C117 1.459(19) 3_575
C121 C126 1.32(2) .
C121 C122 1.39(2) .
C121 C127 1.48(2) .
C122 C123 1.42(2) .
C123 C124 1.44(2) .
C124 C125 1.29(4) .
C124 C128 1.54(3) .
C125 C126 1.41(3) .
